data_7053156
loop_
_publ_author_name
'Gupta, Gajendra'
'Sharma, Gunjan'
'Koch, Biplob'
'Park, Sunhong'
'Lee, Shim Sung'
'Kim, Jinkwon'

_publ_section_title
;
 Syntheses, characterization and molecular structures of novel Ru(ii),
 Rh(iii) and Ir(iii) complexes and their possible roles as antitumour and
 cytotoxic agents
;
_journal_issue 8
_journal_name_full 'New Journal of Chemistry'
_journal_page_first 2573
_journal_paper_doi 10.1039/c3nj00315a
_journal_volume 37
_journal_year 2013
_chemical_formula_sum 'C16 H13 Cl F6 N3 P Ru S'
_chemical_formula_weight 560.84
_chemical_name_systematic
;
?
;
_space_group_IT_number 14
_symmetry_cell_setting monoclinic
_symmetry_space_group_name_Hall '-P 2ybc'
_symmetry_space_group_name_H-M 'P 1 21/c 1'
_atom_sites_solution_hydrogens geom
_atom_sites_solution_primary direct
_atom_sites_solution_secondary difmap
_audit_creation_method SHELXTL
_cell_angle_alpha 90.00
_cell_angle_beta 95.681(2)
_cell_angle_gamma 90.00
_cell_formula_units_Z 4
_cell_length_a 8.3861(4)
_cell_length_b 18.9328(9)
_cell_length_c 11.7032(6)
_cell_measurement_reflns_used 7256
_cell_measurement_temperature 172(2)
_cell_measurement_theta_max 29.51
_cell_measurement_theta_min 2.44
_cell_volume 1849.02(16)
_computing_cell_refinement 'Bruker SAINT'
_computing_data_collection 'Bruker APEX2'
_computing_data_reduction 'Bruker SAINT'
_computing_molecular_graphics 'Bruker SHELXTL'
_computing_publication_material 'Bruker SHELXTL'
_computing_structure_refinement 'SHELXL-97 (Sheldrick, 2008)'
_computing_structure_solution 'SHELXS-97 (Sheldrick, 2008)'
_diffrn_ambient_temperature 172(2)
_diffrn_measured_fraction_theta_full 0.998
_diffrn_measured_fraction_theta_max 0.998
_diffrn_measurement_device_type 'Bruker APEX-II CCD'
_diffrn_measurement_method '\f and \w scans'
_diffrn_radiation_monochromator graphite
_diffrn_radiation_source 'fine-focus sealed tube'
_diffrn_radiation_type MoK\a
_diffrn_radiation_wavelength 0.71073
_diffrn_reflns_av_R_equivalents 0.0408
_diffrn_reflns_av_sigmaI/netI 0.0358
_diffrn_reflns_limit_h_max 10
_diffrn_reflns_limit_h_min -10
_diffrn_reflns_limit_k_max 23
_diffrn_reflns_limit_k_min -18
_diffrn_reflns_limit_l_max 12
_diffrn_reflns_limit_l_min -14
_diffrn_reflns_number 16005
_diffrn_reflns_theta_full 26.50
_diffrn_reflns_theta_max 26.50
_diffrn_reflns_theta_min 2.05
_exptl_absorpt_coefficient_mu 1.259
_exptl_absorpt_correction_T_max 0.9204
_exptl_absorpt_correction_T_min 0.7977
_exptl_absorpt_correction_type multi-scan
_exptl_absorpt_process_details SADABS
_exptl_crystal_colour orange
_exptl_crystal_density_diffrn 2.015
_exptl_crystal_density_method 'not measured'
_exptl_crystal_description block
_exptl_crystal_F_000 1104
_exptl_crystal_size_max 0.19
_exptl_crystal_size_mid 0.08
_exptl_crystal_size_min 0.07
_refine_diff_density_max 0.836
_refine_diff_density_min -0.578
_refine_diff_density_rms 0.091
_refine_ls_extinction_method none
_refine_ls_goodness_of_fit_ref 1.044
_refine_ls_hydrogen_treatment constr
_refine_ls_matrix_type full
_refine_ls_number_parameters 299
_refine_ls_number_reflns 3832
_refine_ls_number_restraints 0
_refine_ls_restrained_S_all 1.044
_refine_ls_R_factor_all 0.0386
_refine_ls_R_factor_gt 0.0326
_refine_ls_shift/su_max 0.001
_refine_ls_shift/su_mean 0.000
_refine_ls_structure_factor_coef Fsqd
_refine_ls_weighting_details 'calc w=1/[\s^2^(Fo^2^)+(0.0282P)^2^+3.4176P] where P=(Fo^2^+2Fc^2^)/3'
_refine_ls_weighting_scheme calc
_refine_ls_wR_factor_gt 0.0752
_refine_ls_wR_factor_ref 0.0786
_reflns_number_gt 3340
_reflns_number_total 3832
_reflns_threshold_expression >2sigma(I)
_cod_data_source_file c3nj00315a.txt
_cod_data_source_block gg8
_cod_depositor_comments
;
The following automatic conversions were performed:

'_symmetry_cell_setting' value 'Monoclinic' changed to 'monoclinic'
according to /home/saulius/struct/CIF-dictionaries/cif_core.dic
dictionary named 'cif_core.dic' version 2.4.2 from 2011-04-26.

Automatic conversion script
Id: cif_fix_values 1891 2012-01-12 08:04:46Z andrius 
;
_cod_original_sg_symbol_H-M P2(1)/c
_cod_database_code 7053156

loop_
_symmetry_equiv_pos_as_xyz
'x, y, z'
'-x, y+1/2, -z+1/2'
'-x, -y, -z'
'x, -y-1/2, z-1/2'

loop_
_atom_site_label
_atom_site_type_symbol
_atom_site_fract_x
_atom_site_fract_y
_atom_site_fract_z
_atom_site_U_iso_or_equiv
_atom_site_adp_type
_atom_site_occupancy
_atom_site_symmetry_multiplicity
_atom_site_calc_flag
_atom_site_refinement_flags
Ru1 Ru 0.54906(3) 0.384198(13) 0.85253(2) 0.02058(9) Uani 1 1 d .
Cl1 Cl 0.66042(9) 0.50056(4) 0.84431(7) 0.02805(18) Uani 1 1 d .
P1 P 1.10663(10) 0.29834(5) 1.18584(8) 0.0322(2) Uani 1 1 d .
F1 F 1.1151(13) 0.3328(8) 1.0686(8) 0.091(5) Uani 0.590(17) 1 d P
F1' F 1.116(2) 0.2498(11) 1.0775(17) 0.124(8) Uani 0.410(17) 1 d P
F2 F 1.0312(10) 0.3689(4) 1.2240(14) 0.104(4) Uani 0.590(17) 1 d P
F2' F 1.087(2) 0.3596(9) 1.0943(18) 0.112(9) Uani 0.410(17) 1 d P
F3 F 1.1026(11) 0.2670(8) 1.3097(7) 0.093(4) Uani 0.590(17) 1 d P
F3' F 1.096(2) 0.3458(14) 1.2864(12) 0.138(9) Uani 0.410(17) 1 d P
F4 F 1.1907(12) 0.2323(4) 1.1489(12) 0.109(3) Uani 0.590(17) 1 d P
F4' F 1.1240(18) 0.2304(10) 1.259(2) 0.131(9) Uani 0.410(17) 1 d P
F5 F 1.2838(3) 0.32481(19) 1.2162(3) 0.0945(12) Uani 1 1 d .
F6 F 0.9254(3) 0.27750(18) 1.1619(3) 0.0820(10) Uani 1 1 d .
S1 S 0.30660(10) 0.42687(5) 0.49250(7) 0.02959(19) Uani 1 1 d .
N3 N 0.4968(3) 0.39582(13) 0.6724(2) 0.0216(5) Uani 1 1 d .
N1 N 0.3234(3) 0.43032(14) 0.8309(2) 0.0240(6) Uani 1 1 d .
N2 N 0.2196(3) 0.45318(16) 0.9019(2) 0.0302(6) Uani 1 1 d .
H3B H 0.2381 0.4545 0.9755 0.036 Uiso 1 1 calc R
C1 C 0.5877(4) 0.38782(16) 0.5799(3) 0.0241(7) Uani 1 1 d .
C2 C 0.7490(4) 0.36981(18) 0.5855(3) 0.0294(7) Uani 1 1 d .
H2A H 0.8069 0.3598 0.6556 0.035 Uiso 1 1 calc R
C3 C 0.8209(4) 0.36718(19) 0.4847(3) 0.0335(8) Uani 1 1 d .
H3A H 0.9284 0.3547 0.4866 0.040 Uiso 1 1 calc R
C4 C 0.7344(5) 0.38296(18) 0.3796(3) 0.0348(8) Uani 1 1 d .
H4A H 0.7861 0.3813 0.3129 0.042 Uiso 1 1 calc R
C5 C 0.5750(4) 0.40091(18) 0.3722(3) 0.0314(8) Uani 1 1 d .
H5A H 0.5180 0.4111 0.3019 0.038 Uiso 1 1 calc R
C6 C 0.5022(4) 0.40327(17) 0.4737(3) 0.0264(7) Uani 1 1 d .
C7 C 0.3504(4) 0.41740(17) 0.6377(3) 0.0239(7) Uani 1 1 d .
C8 C 0.2493(3) 0.43629(16) 0.7248(3) 0.0240(7) Uani 1 1 d .
C9 C 0.0958(4) 0.46384(19) 0.7285(3) 0.0319(8) Uani 1 1 d .
H9A H 0.0198 0.4732 0.6670 0.038 Uiso 1 1 calc R
C10 C 0.0821(4) 0.4739(2) 0.8426(3) 0.0348(8) Uani 1 1 d .
H10A H -0.0071 0.4920 0.8739 0.042 Uiso 1 1 calc R
C11 C 0.6866(10) 0.3607(2) 1.0132(5) 0.089(3) Uani 1 1 d .
H11A H 0.7335 0.3988 1.0622 0.107 Uiso 1 1 calc R
C12 C 0.5268(8) 0.3393(3) 1.0197(4) 0.0692(17) Uani 1 1 d .
H12A H 0.4612 0.3631 1.0729 0.083 Uiso 1 1 calc R
C13 C 0.4568(5) 0.2943(3) 0.9389(5) 0.0560(13) Uani 1 1 d .
H13A H 0.3406 0.2872 0.9342 0.067 Uiso 1 1 calc R
C14 C 0.5361(6) 0.2700(2) 0.8552(4) 0.0568(13) Uani 1 1 d .
H14A H 0.4761 0.2458 0.7906 0.068 Uiso 1 1 calc R
C15 C 0.6908(7) 0.2878(3) 0.8463(4) 0.0635(15) Uani 1 1 d .
H15A H 0.7383 0.2762 0.7753 0.076 Uiso 1 1 calc R
C16 C 0.7698(5) 0.3331(3) 0.9223(7) 0.080(2) Uani 1 1 d .
H16A H 0.8739 0.3526 0.9072 0.096 Uiso 1 1 calc R

loop_
_atom_site_aniso_label
_atom_site_aniso_U_11
_atom_site_aniso_U_22
_atom_site_aniso_U_33
_atom_site_aniso_U_23
_atom_site_aniso_U_13
_atom_site_aniso_U_12
Ru1 0.01908(13) 0.02057(15) 0.02160(14) 0.00110(10) -0.00046(9) 0.00077(9)
Cl1 0.0272(4) 0.0238(4) 0.0322(4) 0.0002(3) -0.0019(3) -0.0035(3)
P1 0.0250(4) 0.0384(5) 0.0326(5) 0.0083(4) 0.0003(3) -0.0025(4)
F1 0.058(4) 0.171(13) 0.044(4) 0.062(5) 0.004(3) -0.004(6)
F1' 0.133(12) 0.140(13) 0.111(12) -0.083(10) 0.068(9) -0.046(9)
F2 0.078(5) 0.067(4) 0.174(12) -0.027(6) 0.043(6) 0.029(4)
F2' 0.085(11) 0.072(8) 0.163(17) 0.079(9) -0.067(11) -0.059(8)
F3 0.062(4) 0.165(12) 0.049(4) 0.059(5) -0.009(3) -0.039(6)
F3' 0.116(11) 0.24(2) 0.065(8) -0.098(11) 0.035(7) -0.076(12)
F4 0.148(7) 0.050(4) 0.124(8) -0.037(5) -0.008(6) 0.047(4)
F4' 0.084(8) 0.099(11) 0.20(2) 0.106(12) -0.054(12) -0.009(8)
F5 0.0388(14) 0.111(3) 0.127(3) 0.047(2) -0.0232(16) -0.0237(15)
F6 0.0426(14) 0.104(2) 0.094(2) 0.0495(19) -0.0209(14) -0.0298(15)
S1 0.0312(4) 0.0304(5) 0.0251(4) 0.0000(3) -0.0069(3) 0.0022(3)
N3 0.0224(12) 0.0181(13) 0.0235(13) -0.0006(10) -0.0016(10) -0.0005(10)
N1 0.0207(12) 0.0241(14) 0.0271(14) -0.0028(11) 0.0017(10) 0.0005(10)
N2 0.0229(13) 0.0379(17) 0.0302(15) -0.0038(13) 0.0052(11) -0.0002(12)
C1 0.0297(15) 0.0178(16) 0.0245(16) -0.0035(12) 0.0016(13) -0.0029(12)
C2 0.0300(16) 0.0295(19) 0.0287(17) -0.0018(14) 0.0032(13) 0.0010(13)
C3 0.0341(17) 0.031(2) 0.0365(19) -0.0033(16) 0.0107(15) 0.0011(14)
C4 0.052(2) 0.0253(19) 0.0296(18) -0.0063(15) 0.0161(16) -0.0064(15)
C5 0.047(2) 0.0241(18) 0.0228(17) -0.0020(14) 0.0032(14) -0.0011(15)
C6 0.0325(16) 0.0202(16) 0.0258(16) -0.0029(13) -0.0007(13) -0.0026(13)
C7 0.0249(14) 0.0193(16) 0.0264(16) -0.0003(13) -0.0027(12) -0.0029(12)
C8 0.0218(14) 0.0203(16) 0.0290(17) -0.0016(13) -0.0022(12) -0.0023(12)
C9 0.0199(14) 0.034(2) 0.041(2) 0.0025(16) -0.0030(13) 0.0030(13)
C10 0.0210(15) 0.041(2) 0.043(2) -0.0020(17) 0.0066(14) 0.0029(14)
C11 0.159(6) 0.027(2) 0.064(3) 0.017(2) -0.082(4) -0.021(3)
C12 0.124(5) 0.053(3) 0.037(2) 0.022(2) 0.036(3) 0.046(3)
C13 0.036(2) 0.049(3) 0.084(4) 0.035(3) 0.007(2) 0.0010(19)
C14 0.081(3) 0.022(2) 0.061(3) 0.0036(19) -0.027(3) 0.004(2)
C15 0.092(4) 0.051(3) 0.053(3) 0.026(2) 0.034(3) 0.046(3)
C16 0.0246(19) 0.072(4) 0.138(6) 0.081(4) -0.014(3) -0.006(2)

loop_
_atom_type_symbol
_atom_type_description
_atom_type_scat_dispersion_real
_atom_type_scat_dispersion_imag
_atom_type_scat_source
C C 0.0033 0.0016 'International Tables Vol C Tables 4.2.6.8 and 6.1.1.4'
H H 0.0000 0.0000 'International Tables Vol C Tables 4.2.6.8 and 6.1.1.4'
N N 0.0061 0.0033 'International Tables Vol C Tables 4.2.6.8 and 6.1.1.4'
F F 0.0171 0.0103 'International Tables Vol C Tables 4.2.6.8 and 6.1.1.4'
P P 0.1023 0.0942 'International Tables Vol C Tables 4.2.6.8 and 6.1.1.4'
S S 0.1246 0.1234 'International Tables Vol C Tables 4.2.6.8 and 6.1.1.4'
Cl Cl 0.1484 0.1585 'International Tables Vol C Tables 4.2.6.8 and 6.1.1.4'
Ru Ru -1.2594 0.8363 'International Tables Vol C Tables 4.2.6.8 and 6.1.1.4'

loop_
_geom_angle_atom_site_label_1
_geom_angle_atom_site_label_2
_geom_angle_atom_site_label_3
_geom_angle
N1 Ru1 N3 74.88(10)
N1 Ru1 C11 126.6(3)
N3 Ru1 C11 158.3(3)
N1 Ru1 C12 96.68(17)
N3 Ru1 C12 156.0(2)
C11 Ru1 C12 38.2(2)
N1 Ru1 C13 91.37(14)
N3 Ru1 C13 119.86(17)
C11 Ru1 C13 67.3(2)
C12 Ru1 C13 36.8(2)
N1 Ru1 C14 112.02(16)
N3 Ru1 C14 96.45(14)
C11 Ru1 C14 78.71(16)
C12 Ru1 C14 65.4(2)
C13 Ru1 C14 35.50(19)
N1 Ru1 C16 164.6(2)
N3 Ru1 C16 120.2(2)
C11 Ru1 C16 38.5(3)
C12 Ru1 C16 68.4(2)
C13 Ru1 C16 78.75(16)
C14 Ru1 C16 65.9(2)
N1 Ru1 C15 147.1(2)
N3 Ru1 C15 96.49(15)
C11 Ru1 C15 67.0(2)
C12 Ru1 C15 78.31(17)
C13 Ru1 C15 65.08(19)
C14 Ru1 C15 36.3(2)
C16 Ru1 C15 36.4(2)
N1 Ru1 Cl1 87.86(8)
N3 Ru1 Cl1 84.71(7)
C11 Ru1 Cl1 92.74(13)
C12 Ru1 Cl1 117.85(18)
C13 Ru1 Cl1 154.28(16)
C14 Ru1 Cl1 159.74(15)
C16 Ru1 Cl1 95.94(14)
C15 Ru1 Cl1 123.44(17)
F3' P1 F4 141.9(9)
F3' P1 F1 117.7(10)
F4 P1 F1 91.8(6)
F3' P1 F4' 94.3(10)
F4 P1 F4' 56.7(9)
F1 P1 F4' 147.5(11)
F3' P1 F2 37.0(8)
F4 P1 F2 176.1(5)
F1 P1 F2 87.0(6)
F4' P1 F2 125.0(10)
F3' P1 F6 99.2(6)
F4 P1 F6 102.2(4)
F1 P1 F6 94.4(4)
F4' P1 F6 85.7(6)
F2 P1 F6 81.6(4)
F3' P1 F3 59.3(8)
F4 P1 F3 90.3(5)
F1 P1 F3 176.6(6)
F4' P1 F3 35.2(9)
F2 P1 F3 90.7(5)
F6 P1 F3 87.8(3)
F3' P1 F1' 178.4(11)
F4 P1 F1' 39.6(7)
F1 P1 F1' 61.0(8)
F4' P1 F1' 87.2(9)
F2 P1 F1' 141.5(9)
F6 P1 F1' 80.3(6)
F3 P1 F1' 122.1(8)
F3' P1 F5 76.1(6)
F4 P1 F5 82.6(4)
F1 P1 F5 86.6(4)
F4' P1 F5 96.0(6)
F2 P1 F5 93.6(4)
F6 P1 F5 175.0(2)
F3 P1 F5 91.0(3)
F1' P1 F5 104.4(6)
F3' P1 F2' 94.7(11)
F4 P1 F2' 115.7(9)
F1 P1 F2' 24.0(9)
F4' P1 F2' 170.9(11)
F2 P1 F2' 63.0(8)
F6 P1 F2' 91.6(5)
F3 P1 F2' 153.5(9)
F1' P1 F2' 83.8(9)
F5 P1 F2' 87.3(5)
F2' F1 P1 82.2(19)
F2' F1 F1' 139(2)
P1 F1 F1' 61.0(6)
F4 F1' P1 67.4(7)
F4 F1' F1 111.5(10)
P1 F1' F1 58.1(5)
F3' F2 P1 67.5(11)
F3' F2 F2' 117.3(12)
P1 F2 F2' 58.9(6)
F1 F2' P1 73.8(18)
F1 F2' F2 132(2)
P1 F2' F2 58.1(7)
F4' F3 F3' 128.1(15)
F4' F3 P1 70.9(11)
F3' F3 P1 57.7(5)
F2 F3' P1 75.6(8)
F2 F3' F3 126.0(13)
P1 F3' F3 62.9(8)
F1' F4 F4' 117.3(11)
F1' F4 P1 73.0(7)
F4' F4 P1 62.5(6)
F3 F4' F4 130.9(16)
F3 F4' P1 73.9(11)
F4 F4' P1 60.8(7)
C7 S1 C6 89.19(15)
C7 N3 C1 111.1(3)
C7 N3 Ru1 115.6(2)
C1 N3 Ru1 133.3(2)
N2 N1 C8 106.2(2)
N2 N1 Ru1 134.7(2)
C8 N1 Ru1 118.9(2)
N1 N2 C10 110.6(3)
C2 C1 N3 126.5(3)
C2 C1 C6 120.2(3)
N3 C1 C6 113.2(3)
C3 C2 C1 118.3(3)
C2 C3 C4 120.9(3)
C5 C4 C3 121.7(3)
C4 C5 C6 117.4(3)
C5 C6 C1 121.4(3)
C5 C6 S1 128.1(3)
C1 C6 S1 110.4(2)
N3 C7 C8 117.2(3)
N3 C7 S1 116.1(2)
C8 C7 S1 126.5(2)
N1 C8 C9 110.4(3)
N1 C8 C7 112.7(3)
C9 C8 C7 136.8(3)
C10 C9 C8 104.5(3)
N2 C10 C9 108.2(3)
C12 C11 C16 118.2(4)
C12 C11 Ru1 71.1(2)
C16 C11 Ru1 71.6(2)
C13 C12 C11 119.2(5)
C13 C12 Ru1 71.7(3)
C11 C12 Ru1 70.7(3)
C14 C13 C12 121.3(4)
C14 C13 Ru1 72.4(3)
C12 C13 Ru1 71.5(3)
C13 C14 C15 121.9(4)
C13 C14 Ru1 72.1(3)
C15 C14 Ru1 72.6(3)
C14 C15 C16 120.9(5)
C14 C15 Ru1 71.1(2)
C16 C15 Ru1 71.4(3)
C15 C16 C11 118.5(4)
C15 C16 Ru1 72.2(2)
C11 C16 Ru1 69.9(3)

loop_
_geom_bond_atom_site_label_1
_geom_bond_atom_site_label_2
_geom_bond_distance
Ru1 N1 2.077(2)
Ru1 N3 2.122(2)
Ru1 C11 2.152(4)
Ru1 C12 2.158(4)
Ru1 C13 2.162(4)
Ru1 C14 2.164(4)
Ru1 C16 2.174(4)
Ru1 C15 2.184(4)
Ru1 Cl1 2.3985(8)
P1 F3' 1.490(12)
P1 F4 1.519(6)
P1 F1 1.527(8)
P1 F4' 1.543(12)
P1 F2 1.562(7)
P1 F6 1.568(2)
P1 F3 1.569(7)
P1 F1' 1.573(9)
P1 F5 1.575(3)
P1 F2' 1.576(14)
F1 F2' 0.65(3)
F1 F1' 1.573(19)
F1' F4 1.05(2)
F2 F3' 0.970(19)
F2 F2' 1.64(2)
F3 F4' 0.94(2)
F3 F3' 1.52(2)
F4 F4' 1.45(2)
S1 C7 1.712(3)
S1 C6 1.735(3)
N3 C7 1.319(4)
N3 C1 1.393(4)
N1 N2 1.333(4)
N1 C8 1.337(4)
N2 C10 1.345(4)
C1 C2 1.390(4)
C1 C6 1.402(4)
C2 C3 1.378(5)
C3 C4 1.397(5)
C4 C5 1.374(5)
C5 C6 1.389(5)
C7 C8 1.434(5)
C8 C9 1.393(4)
C9 C10 1.364(5)
C11 C12 1.410(9)
C11 C16 1.427(9)
C12 C13 1.362(8)
C13 C14 1.319(7)
C14 C15 1.355(7)
C15 C16 1.360(8)
